data_1505609
loop_
_publ_author_name
'Huang, Sha'
'Clark, Ronald J.'
'Zhu, Lei'

_publ_section_title
;
 Highly sensitive fluorescent probes for zinc ion based on
 triazolyl-containing tetradentate coordination motifs.
;
_journal_issue 24
_journal_name_full 'Organic letters'
_journal_page_first 4999
_journal_page_last 5002
_journal_paper_doi 10.1021/ol702208y
_journal_volume 9
_journal_year 2007
_chemical_formula_sum 'C24 H25 Cl2 N7 O9.25 Zn'
_chemical_formula_weight 695.78
_chemical_name_systematic
; 
 ? 
;
_space_group_IT_number 14
_symmetry_cell_setting monoclinic
_symmetry_space_group_name_Hall '-P 2yn'
_symmetry_space_group_name_H-M 'P 1 21/n 1'
_atom_sites_solution_hydrogens geom
_atom_sites_solution_primary direct
_atom_sites_solution_secondary difmap
_audit_creation_method SHELXL-97
_cell_angle_alpha 90.00
_cell_angle_beta 97.6760(10)
_cell_angle_gamma 90.00
_cell_formula_units_Z 4
_cell_length_a 12.4808(5)
_cell_length_b 13.1112(6)
_cell_length_c 17.6147(8)
_cell_measurement_reflns_used 7435
_cell_measurement_temperature 153(2)
_cell_measurement_theta_max 30.48
_cell_measurement_theta_min 2.26
_cell_volume 2856.6(2)
_computing_cell_refinement 'Bruker SMART'
_computing_data_collection 'Bruker SMART'
_computing_data_reduction 'Bruker SAINT'
_computing_molecular_graphics 'Bruker SHELXTL'
_computing_publication_material 'Bruker SHELXTL'
_computing_structure_refinement 'SHELXL-97 (Sheldrick, 1997)'
_computing_structure_solution 'SHELXS-97 (Sheldrick, 1990)'
_diffrn_ambient_temperature 153(2)
_diffrn_measured_fraction_theta_full 1.000
_diffrn_measured_fraction_theta_max 1.000
_diffrn_measurement_device_type 'CCD area detector'
_diffrn_measurement_method 'phi and omega scans'
_diffrn_radiation_monochromator graphite
_diffrn_radiation_source 'fine-focus sealed tube'
_diffrn_radiation_type MoK\a
_diffrn_radiation_wavelength 0.71073
_diffrn_reflns_av_R_equivalents 0.0317
_diffrn_reflns_av_sigmaI/netI 0.0226
_diffrn_reflns_limit_h_max 16
_diffrn_reflns_limit_h_min -16
_diffrn_reflns_limit_k_max 16
_diffrn_reflns_limit_k_min -16
_diffrn_reflns_limit_l_max 22
_diffrn_reflns_limit_l_min -22
_diffrn_reflns_number 36160
_diffrn_reflns_theta_full 27.10
_diffrn_reflns_theta_max 27.10
_diffrn_reflns_theta_min 1.89
_exptl_absorpt_coefficient_mu 1.113
_exptl_absorpt_correction_T_max 0.9362
_exptl_absorpt_correction_T_min 0.7684
_exptl_absorpt_correction_type none
_exptl_crystal_colour colorless
_exptl_crystal_density_diffrn 1.618
_exptl_crystal_density_meas 0
_exptl_crystal_density_method 'not measured'
_exptl_crystal_description polyhedral
_exptl_crystal_F_000 1424
_exptl_crystal_size_max 0.25
_exptl_crystal_size_mid 0.12
_exptl_crystal_size_min 0.06
_refine_diff_density_max 0.770
_refine_diff_density_min -0.297
_refine_diff_density_rms 0.070
_refine_ls_extinction_method none
_refine_ls_goodness_of_fit_ref 1.110
_refine_ls_hydrogen_treatment mixed
_refine_ls_matrix_type full
_refine_ls_number_parameters 437
_refine_ls_number_reflns 6291
_refine_ls_number_restraints 76
_refine_ls_restrained_S_all 1.121
_refine_ls_R_factor_all 0.0439
_refine_ls_R_factor_gt 0.0408
_refine_ls_shift/su_max 0.001
_refine_ls_shift/su_mean 0.000
_refine_ls_structure_factor_coef Fsqd
_refine_ls_weighting_details 'calc w=1/[\s^2^(Fo^2^)+(0.0451P)^2^+2.9127P] where P=(Fo^2^+2Fc^2^)/3'
_refine_ls_weighting_scheme calc
_refine_ls_wR_factor_gt 0.1000
_refine_ls_wR_factor_ref 0.1017
_reflns_number_gt 5839
_reflns_number_total 6291
_reflns_threshold_expression >2sigma(I)
_cod_data_source_file ol702208y-file001.cif
_cod_data_source_block zhu4
_cod_depositor_comments
;
The following automatic conversions were performed:

'_symmetry_cell_setting' value 'Monoclinic' changed to 'monoclinic'
according to /home/saulius/struct/CIF-dictionaries/cif_core.dic
dictionary named 'cif_core.dic' version 2.4.1 from 2010-06-29.

Automatic conversion script
Id: cif_fix_values 1715 2011-07-08 13:25:40Z adriana 
;
_cod_original_sg_symbol_H-M P2(1)/n
_cod_database_code 1505609

loop_
_symmetry_equiv_pos_as_xyz
'x, y, z'
'-x+1/2, y+1/2, -z+1/2'
'-x, -y, -z'
'x-1/2, -y-1/2, z-1/2'

loop_
_atom_site_label
_atom_site_type_symbol
_atom_site_fract_x
_atom_site_fract_y
_atom_site_fract_z
_atom_site_U_iso_or_equiv
_atom_site_adp_type
_atom_site_occupancy
_atom_site_symmetry_multiplicity
_atom_site_calc_flag
_atom_site_refinement_flags
_atom_site_disorder_assembly
_atom_site_disorder_group
Zn1 Zn 0.53426(2) 0.153137(19) 0.183880(14) 0.02240(9) Uani 1 1 d . . .
C1 C 0.3158(2) 0.67761(19) 0.34317(15) 0.0327(5) Uani 1 1 d . . .
C2 C 0.3760(3) 0.6287(2) 0.40409(16) 0.0437(7) Uani 1 1 d . . .
H2 H 0.3927 0.6626 0.4519 0.052 Uiso 1 1 calc R . .
C3 C 0.4120(3) 0.5298(2) 0.39518(15) 0.0431(7) Uani 1 1 d . . .
H3 H 0.4549 0.4966 0.4365 0.052 Uiso 1 1 calc R . .
C4 C 0.3856(2) 0.47974(18) 0.32639(14) 0.0281(5) Uani 1 1 d . . .
C5 C 0.32309(19) 0.52718(19) 0.26572(14) 0.0287(5) Uani 1 1 d . . .
H5 H 0.3036 0.4920 0.2188 0.034 Uiso 1 1 calc R . .
C6 C 0.28932(19) 0.62649(19) 0.27430(15) 0.0313(5) Uani 1 1 d . . .
H6 H 0.2475 0.6600 0.2326 0.038 Uiso 1 1 calc R . .
C7 C 0.4566(2) 0.30745(19) 0.37097(14) 0.0324(5) Uani 1 1 d . . .
H7 H 0.4518 0.3115 0.4243 0.039 Uiso 1 1 calc R . .
C8 C 0.5577(2) 0.13391(19) 0.35901(14) 0.0325(5) Uani 1 1 d . . .
H8A H 0.6331 0.1518 0.3795 0.039 Uiso 1 1 calc R . .
H8B H 0.5239 0.1007 0.4003 0.039 Uiso 1 1 calc R . .
C9 C 0.6601(2) 0.0103(2) 0.29130(14) 0.0328(5) Uani 1 1 d . . .
H9A H 0.6479 -0.0520 0.2596 0.039 Uiso 1 1 calc R . .
H9B H 0.6909 -0.0103 0.3438 0.039 Uiso 1 1 calc R . .
C10 C 0.7392(2) 0.0801(2) 0.25771(14) 0.0315(5) Uani 1 1 d . . .
C11 C 0.8501(2) 0.0739(2) 0.27931(16) 0.0385(6) Uani 1 1 d . . .
H11 H 0.8790 0.0287 0.3190 0.046 Uiso 1 1 calc R . .
C12 C 0.9177(2) 0.1339(2) 0.24252(19) 0.0454(7) Uani 1 1 d . . .
H12 H 0.9939 0.1303 0.2564 0.055 Uiso 1 1 calc R . .
C13 C 0.8738(2) 0.1992(2) 0.18538(19) 0.0453(7) Uani 1 1 d . . .
H13 H 0.9190 0.2414 0.1595 0.054 Uiso 1 1 calc R . .
C14 C 0.7636(2) 0.2021(2) 0.16647(16) 0.0349(6) Uani 1 1 d . . .
H14 H 0.7333 0.2464 0.1266 0.042 Uiso 1 1 calc R . .
C15 C 0.4658(2) -0.0091(2) 0.28813(15) 0.0337(5) Uani 1 1 d . . .
H15A H 0.4038 0.0233 0.3084 0.040 Uiso 1 1 calc R . .
H15B H 0.4873 -0.0700 0.3197 0.040 Uiso 1 1 calc R . .
C16 C 0.4319(2) -0.04123(19) 0.20591(15) 0.0319(5) Uani 1 1 d . . .
C17 C 0.3849(2) -0.1354(2) 0.18896(17) 0.0400(6) Uani 1 1 d . . .
H17 H 0.3817 -0.1848 0.2281 0.048 Uiso 1 1 calc R . .
C18 C 0.3426(3) -0.1564(2) 0.11421(19) 0.0466(7) Uani 1 1 d . . .
H18 H 0.3091 -0.2202 0.1013 0.056 Uiso 1 1 calc R . .
C19 C 0.3496(2) -0.0841(2) 0.05864(18) 0.0449(7) Uani 1 1 d . . .
H19 H 0.3199 -0.0968 0.0070 0.054 Uiso 1 1 calc R . .
C20 C 0.4004(2) 0.0073(2) 0.07900(15) 0.0336(5) Uani 1 1 d . . .
H20 H 0.4060 0.0570 0.0405 0.040 Uiso 1 1 calc R . .
C21 C 0.4865(2) 0.2836(2) 0.02951(16) 0.0405(6) Uani 1 1 d . . .
C22 C 0.4604(3) 0.3438(3) -0.0397(2) 0.0651(11) Uani 1 1 d . . .
H22A H 0.4324 0.2990 -0.0822 0.098 Uiso 1 1 calc R . .
H22B H 0.5257 0.3783 -0.0517 0.098 Uiso 1 1 calc R . .
H22C H 0.4056 0.3948 -0.0317 0.098 Uiso 1 1 calc R . .
C23 C 0.3097(4) 0.8327(2) 0.41381(18) 0.0602(10) Uani 1 1 d . . .
H23A H 0.2771 0.8013 0.4557 0.090 Uiso 1 1 calc R . .
H23B H 0.2834 0.9029 0.4061 0.090 Uiso 1 1 calc R . .
H23C H 0.3885 0.8332 0.4267 0.090 Uiso 1 1 calc R . .
N1 N 0.42590(17) 0.37860(15) 0.31686(11) 0.0271(4) Uani 1 1 d . . .
N2 N 0.44335(16) 0.34773(14) 0.24735(11) 0.0260(4) Uani 1 1 d . . .
N3 N 0.48439(16) 0.25541(15) 0.25747(11) 0.0254(4) Uani 1 1 d . . .
C31 C 0.4958(2) 0.22895(18) 0.33254(13) 0.0290(5) Uani 1 1 d . . .
N5 N 0.55703(15) 0.06335(14) 0.29351(10) 0.0239(4) Uani 1 1 d . . .
N6 N 0.69772(16) 0.14483(15) 0.20236(11) 0.0265(4) Uani 1 1 d . . .
N7 N 0.44209(16) 0.02806(15) 0.15142(11) 0.0258(4) Uani 1 1 d . . .
N8 N 0.50688(19) 0.23606(17) 0.08287(12) 0.0354(5) Uani 1 1 d . . .
O1 O 0.28049(19) 0.77527(15) 0.34482(12) 0.0455(5) Uani 1 1 d . . .
Cl1 Cl 0.19831(6) 0.60771(5) 0.00763(4) 0.03977(17) Uani 1 1 d D . .
O2A O 0.2839(16) 0.662(2) -0.0118(7) 0.103(10) Uani 0.191(9) 1 d PDU A 1
O3A O 0.2560(15) 0.594(2) 0.0815(8) 0.046(5) Uani 0.191(9) 1 d PDU A 1
O4A O 0.227(3) 0.5076(11) -0.0177(8) 0.142(15) Uani 0.191(9) 1 d PDU A 1
O5A O 0.1033(13) 0.646(3) -0.0268(12) 0.145(18) Uani 0.191(9) 1 d PDU A 1
O2B O 0.1637(5) 0.7111(3) -0.00949(19) 0.0737(16) Uani 0.809(9) 1 d PDU A 2
O3B O 0.2170(5) 0.5999(5) 0.0904(2) 0.0503(13) Uani 0.809(9) 1 d PDU A 2
O4B O 0.2877(3) 0.5890(4) -0.0315(2) 0.0746(15) Uani 0.809(9) 1 d PDU A 2
O5B O 0.1132(4) 0.5421(4) -0.0184(2) 0.0840(19) Uani 0.809(9) 1 d PDU A 2
Cl2 Cl 0.25015(5) 0.61814(5) 0.61157(3) 0.03190(14) Uani 1 1 d . . .
O6 O 0.2484(2) 0.70263(19) 0.56021(14) 0.0618(7) Uani 1 1 d . . .
O7 O 0.2841(2) 0.65121(18) 0.68817(12) 0.0560(6) Uani 1 1 d . . .
O8 O 0.14466(18) 0.5736(2) 0.60602(13) 0.0611(7) Uani 1 1 d . . .
O9 O 0.3245(2) 0.5441(2) 0.59062(16) 0.0665(7) Uani 1 1 d . . .
O11 O 0.5708(11) 0.5242(11) 0.8925(8) 0.059(5) Uani 0.175(8) 1 d P . .

loop_
_atom_site_aniso_label
_atom_site_aniso_U_11
_atom_site_aniso_U_22
_atom_site_aniso_U_33
_atom_site_aniso_U_23
_atom_site_aniso_U_13
_atom_site_aniso_U_12
Zn1 0.02620(14) 0.02198(14) 0.01817(13) 0.00144(9) -0.00012(10) 0.00047(10)
C1 0.0381(13) 0.0261(12) 0.0364(13) 0.0050(10) 0.0145(11) 0.0066(10)
C2 0.072(2) 0.0318(14) 0.0267(13) -0.0027(11) 0.0056(13) 0.0138(14)
C3 0.0659(19) 0.0331(14) 0.0279(13) -0.0002(11) -0.0029(12) 0.0166(13)
C4 0.0331(12) 0.0218(11) 0.0298(12) 0.0012(9) 0.0059(10) 0.0036(9)
C5 0.0244(11) 0.0295(12) 0.0312(12) 0.0000(10) 0.0004(9) -0.0007(9)
C6 0.0257(11) 0.0284(12) 0.0393(14) 0.0071(10) 0.0023(10) 0.0039(9)
C7 0.0464(15) 0.0271(12) 0.0239(11) 0.0031(9) 0.0053(10) 0.0077(11)
C8 0.0438(14) 0.0286(12) 0.0247(12) 0.0017(9) 0.0031(10) 0.0061(11)
C9 0.0371(13) 0.0321(13) 0.0288(12) 0.0032(10) 0.0035(10) 0.0089(10)
C10 0.0304(12) 0.0396(14) 0.0241(11) -0.0041(10) 0.0024(9) 0.0063(10)
C11 0.0311(13) 0.0476(16) 0.0345(13) -0.0108(12) -0.0044(10) 0.0115(12)
C12 0.0245(12) 0.0486(17) 0.0621(19) -0.0192(15) 0.0019(12) 0.0006(12)
C13 0.0344(14) 0.0426(16) 0.0615(19) -0.0071(14) 0.0159(13) -0.0085(12)
C14 0.0364(13) 0.0311(13) 0.0378(14) -0.0017(11) 0.0072(11) -0.0047(11)
C15 0.0380(14) 0.0302(13) 0.0337(13) 0.0025(10) 0.0079(11) 0.0007(10)
C16 0.0363(13) 0.0240(12) 0.0353(13) -0.0020(10) 0.0043(10) -0.0012(10)
C17 0.0483(16) 0.0260(13) 0.0463(16) -0.0017(11) 0.0090(13) -0.0058(11)
C18 0.0456(16) 0.0331(15) 0.0599(19) -0.0151(13) 0.0026(14) -0.0092(12)
C19 0.0438(16) 0.0419(16) 0.0445(16) -0.0126(13) -0.0107(13) -0.0018(13)
C20 0.0346(13) 0.0335(13) 0.0302(12) -0.0047(10) -0.0049(10) 0.0031(10)
C21 0.0444(15) 0.0408(15) 0.0342(14) 0.0086(12) -0.0029(12) -0.0031(12)
C22 0.070(2) 0.072(2) 0.0475(19) 0.0338(18) -0.0117(17) -0.0145(19)
C23 0.115(3) 0.0297(15) 0.0414(17) 0.0012(12) 0.0307(19) 0.0190(17)
N1 0.0331(10) 0.0238(10) 0.0239(9) 0.0008(8) 0.0025(8) 0.0042(8)
N2 0.0309(10) 0.0228(10) 0.0233(9) 0.0008(7) -0.0002(8) 0.0023(8)
N3 0.0299(10) 0.0234(9) 0.0221(9) 0.0012(7) 0.0002(7) 0.0014(8)
C31 0.0369(13) 0.0270(12) 0.0230(11) 0.0028(9) 0.0040(9) 0.0041(10)
N5 0.0269(9) 0.0230(9) 0.0211(9) 0.0014(7) 0.0012(7) 0.0042(7)
N6 0.0261(10) 0.0306(10) 0.0227(9) -0.0034(8) 0.0032(7) 0.0001(8)
N7 0.0280(10) 0.0223(9) 0.0262(10) -0.0028(8) 0.0004(8) 0.0017(8)
N8 0.0440(13) 0.0348(12) 0.0263(10) 0.0056(9) 0.0003(9) 0.0001(10)
O1 0.0671(14) 0.0290(10) 0.0425(11) 0.0050(8) 0.0151(10) 0.0192(9)
Cl1 0.0546(4) 0.0397(4) 0.0256(3) -0.0083(2) 0.0075(3) -0.0208(3)
O2A 0.139(17) 0.15(2) 0.021(6) 0.006(8) 0.012(8) -0.120(16)
O3A 0.082(13) 0.036(8) 0.025(6) -0.013(5) 0.027(7) -0.031(9)
O4A 0.34(5) 0.056(10) 0.029(7) 0.003(7) 0.024(13) 0.046(17)
O5A 0.042(10) 0.32(5) 0.076(13) 0.09(2) 0.009(9) 0.041(18)
O2B 0.128(5) 0.051(2) 0.0422(18) 0.0039(14) 0.014(2) 0.006(2)
O3B 0.090(3) 0.0412(18) 0.0217(16) -0.0009(14) 0.0142(18) -0.008(3)
O4B 0.049(2) 0.119(4) 0.056(2) -0.010(2) 0.0052(15) 0.000(2)
O5B 0.088(3) 0.096(4) 0.068(2) -0.030(2) 0.011(2) -0.061(3)
Cl2 0.0357(3) 0.0333(3) 0.0262(3) 0.0044(2) 0.0024(2) -0.0066(2)
O6 0.0737(16) 0.0539(14) 0.0579(14) 0.0274(12) 0.0088(12) -0.0017(12)
O7 0.0712(16) 0.0639(15) 0.0325(11) -0.0075(10) 0.0051(10) -0.0281(12)
O8 0.0475(12) 0.0918(19) 0.0425(12) 0.0053(12) 0.0005(10) -0.0317(13)
O9 0.0687(16) 0.0586(15) 0.0724(17) -0.0058(13) 0.0101(13) 0.0174(13)
O11 0.055(9) 0.064(10) 0.059(9) 0.009(7) 0.010(6) -0.008(7)

loop_
_atom_type_symbol
_atom_type_description
_atom_type_scat_dispersion_real
_atom_type_scat_dispersion_imag
_atom_type_scat_source
C C 0.0033 0.0016 'International Tables Vol C Tables 4.2.6.8 and 6.1.1.4'
H H 0.0000 0.0000 'International Tables Vol C Tables 4.2.6.8 and 6.1.1.4'
N N 0.0061 0.0033 'International Tables Vol C Tables 4.2.6.8 and 6.1.1.4'
Zn Zn 0.2839 1.4301 'International Tables Vol C Tables 4.2.6.8 and 6.1.1.4'
O O 0.0106 0.0060 'International Tables Vol C Tables 4.2.6.8 and 6.1.1.4'
Cl Cl 0.1484 0.1585 'International Tables Vol C Tables 4.2.6.8 and 6.1.1.4'

loop_
_geom_angle_atom_site_label_1
_geom_angle_atom_site_label_2
_geom_angle_atom_site_label_3
_geom_angle
N3 Zn1 N6 108.82(8)
N3 Zn1 N7 120.18(8)
N6 Zn1 N7 121.32(8)
N3 Zn1 N8 99.95(8)
N6 Zn1 N8 102.30(9)
N7 Zn1 N8 99.13(8)
N3 Zn1 N5 79.09(7)
N6 Zn1 N5 79.90(7)
N7 Zn1 N5 79.73(7)
N8 Zn1 N5 177.79(8)
O1 C1 C2 124.5(3)
O1 C1 C6 115.8(2)
C2 C1 C6 119.7(2)
C1 C2 C3 119.7(3)
C1 C2 H2 120.1
C3 C2 H2 120.1
C4 C3 C2 120.1(3)
C4 C3 H3 120.0
C2 C3 H3 120.0
C3 C4 C5 120.6(2)
C3 C4 N1 119.7(2)
C5 C4 N1 119.7(2)
C6 C5 C4 119.2(2)
C6 C5 H5 120.4
C4 C5 H5 120.4
C5 C6 C1 120.7(2)
C5 C6 H6 119.7
C1 C6 H6 119.7
N1 C7 C31 105.0(2)
N1 C7 H7 127.5
C31 C7 H7 127.5
N5 C8 C31 109.07(19)
N5 C8 H8A 109.9
C31 C8 H8A 109.9
N5 C8 H8B 109.9
C31 C8 H8B 109.9
H8A C8 H8B 108.3
N5 C9 C10 110.0(2)
N5 C9 H9A 109.7
C10 C9 H9A 109.7
N5 C9 H9B 109.7
C10 C9 H9B 109.7
H9A C9 H9B 108.2
N6 C10 C11 120.6(3)
N6 C10 C9 117.1(2)
C11 C10 C9 122.2(2)
C12 C11 C10 119.3(3)
C12 C11 H11 120.4
C10 C11 H11 120.4
C11 C12 C13 119.3(3)
C11 C12 H12 120.4
C13 C12 H12 120.4
C14 C13 C12 118.9(3)
C14 C13 H13 120.5
C12 C13 H13 120.5
N6 C14 C13 122.0(3)
N6 C14 H14 119.0
C13 C14 H14 119.0
N5 C15 C16 110.8(2)
N5 C15 H15A 109.5
C16 C15 H15A 109.5
N5 C15 H15B 109.5
C16 C15 H15B 109.5
H15A C15 H15B 108.1
N7 C16 C17 121.9(2)
N7 C16 C15 117.1(2)
C17 C16 C15 120.8(2)
C18 C17 C16 118.8(3)
C18 C17 H17 120.6
C16 C17 H17 120.6
C19 C18 C17 119.4(3)
C19 C18 H18 120.3
C17 C18 H18 120.3
C18 C19 C20 119.0(3)
C18 C19 H19 120.5
C20 C19 H19 120.5
N7 C20 C19 122.0(3)
N7 C20 H20 119.0
C19 C20 H20 119.0
N8 C21 C22 179.4(4)
C21 C22 H22A 109.5
C21 C22 H22B 109.5
H22A C22 H22B 109.5
C21 C22 H22C 109.5
H22A C22 H22C 109.5
H22B C22 H22C 109.5
O1 C23 H23A 109.5
O1 C23 H23B 109.5
H23A C23 H23B 109.5
O1 C23 H23C 109.5
H23A C23 H23C 109.5
H23B C23 H23C 109.5
N2 N1 C7 111.82(19)
N2 N1 C4 119.33(19)
C7 N1 C4 128.7(2)
N3 N2 N1 105.23(18)
N2 N3 C31 110.81(19)
N2 N3 Zn1 132.13(15)
C31 N3 Zn1 117.04(16)
N3 C31 C7 107.1(2)
N3 C31 C8 119.7(2)
C7 C31 C8 132.6(2)
C9 N5 C15 111.44(19)
C9 N5 C8 113.79(19)
C15 N5 C8 112.14(19)
C9 N5 Zn1 103.65(14)
C15 N5 Zn1 105.89(14)
C8 N5 Zn1 109.26(14)
C14 N6 C10 119.9(2)
C14 N6 Zn1 124.40(18)
C10 N6 Zn1 115.64(16)
C20 N7 C16 118.8(2)
C20 N7 Zn1 124.27(17)
C16 N7 Zn1 116.61(16)
C21 N8 Zn1 175.8(2)
C1 O1 C23 117.9(2)
O5A Cl1 O2A 111.3(15)
O5A Cl1 O5B 59.8(17)
O2A Cl1 O5B 145.7(7)
O5A Cl1 O4B 123.2(8)
O2A Cl1 O4B 43.1(11)
O5B Cl1 O4B 110.5(3)
O5A Cl1 O3A 140.2(15)
O2A Cl1 O3A 88.6(11)
O5B Cl1 O3A 119.8(10)
O4B Cl1 O3A 95.1(9)
O5A Cl1 O2B 48.6(17)
O2A Cl1 O2B 71.4(12)
O5B Cl1 O2B 108.5(3)
O4B Cl1 O2B 107.2(3)
O3A Cl1 O2B 114.4(11)
O5A Cl1 O4A 116(2)
O2A Cl1 O4A 99.4(17)
O5B Cl1 O4A 63.1(15)
O4B Cl1 O4A 56.5(13)
O3A Cl1 O4A 93.1(14)
O2B Cl1 O4A 150.2(6)
O5A Cl1 O3B 119.4(10)
O2A Cl1 O3B 105.3(6)
O5B Cl1 O3B 107.4(3)
O4B Cl1 O3B 116.7(3)
O3A Cl1 O3B 21.6(8)
O2B Cl1 O3B 106.3(3)
O4A Cl1 O3B 103.4(7)
O9 Cl2 O7 109.28(16)
O9 Cl2 O6 108.64(16)
O7 Cl2 O6 109.91(15)
O9 Cl2 O8 109.20(17)
O7 Cl2 O8 110.07(14)
O6 Cl2 O8 109.70(15)

loop_
_geom_bond_atom_site_label_1
_geom_bond_atom_site_label_2
_geom_bond_distance
Zn1 N3 2.020(2)
Zn1 N6 2.026(2)
Zn1 N7 2.0405(19)
Zn1 N8 2.074(2)
Zn1 N5 2.2471(18)
C1 O1 1.356(3)
C1 C2 1.383(4)
C1 C6 1.387(4)
C2 C3 1.388(4)
C2 H2 0.9500
C3 C4 1.379(4)
C3 H3 0.9500
C4 C5 1.384(3)
C4 N1 1.436(3)
C5 C6 1.383(3)
C5 H5 0.9500
C6 H6 0.9500
C7 N1 1.352(3)
C7 C31 1.358(3)
C7 H7 0.9500
C8 N5 1.478(3)
C8 C31 1.507(3)
C8 H8A 0.9900
C8 H8B 0.9900
C9 N5 1.468(3)
C9 C10 1.522(4)
C9 H9A 0.9900
C9 H9B 0.9900
C10 N6 1.343(3)
C10 C11 1.388(4)
C11 C12 1.378(4)
C11 H11 0.9500
C12 C13 1.378(5)
C12 H12 0.9500
C13 C14 1.371(4)
C13 H13 0.9500
C14 N6 1.334(3)
C14 H14 0.9500
C15 N5 1.476(3)
C15 C16 1.513(4)
C15 H15A 0.9900
C15 H15B 0.9900
C16 N7 1.340(3)
C16 C17 1.383(4)
C17 C18 1.379(4)
C17 H17 0.9500
C18 C19 1.374(5)
C18 H18 0.9500
C19 C20 1.380(4)
C19 H19 0.9500
C20 N7 1.340(3)
C20 H20 0.9500
C21 N8 1.128(3)
C21 C22 1.452(4)
C22 H22A 0.9800
C22 H22B 0.9800
C22 H22C 0.9800
C23 O1 1.435(4)
C23 H23A 0.9800
C23 H23B 0.9800
C23 H23C 0.9800
N1 N2 1.335(3)
N2 N3 1.317(3)
N3 C31 1.356(3)
Cl1 O5A 1.353(11)
Cl1 O2A 1.365(10)
Cl1 O5B 1.396(3)
Cl1 O4B 1.410(3)
Cl1 O3A 1.411(14)
Cl1 O2B 1.442(3)
Cl1 O4A 1.446(12)
Cl1 O3B 1.450(4)
Cl2 O9 1.426(3)
Cl2 O7 1.427(2)
Cl2 O6 1.429(2)
Cl2 O8 1.432(2)

loop_
_geom_torsion_atom_site_label_1
_geom_torsion_atom_site_label_2
_geom_torsion_atom_site_label_3
_geom_torsion_atom_site_label_4
_geom_torsion
O1 C1 C2 C3 -177.3(3)
C6 C1 C2 C3 1.8(5)
C1 C2 C3 C4 -1.6(5)
C2 C3 C4 C5 -0.1(4)
C2 C3 C4 N1 178.1(3)
C3 C4 C5 C6 1.4(4)
N1 C4 C5 C6 -176.7(2)
C4 C5 C6 C1 -1.2(4)
O1 C1 C6 C5 178.7(2)
C2 C1 C6 C5 -0.4(4)
N5 C9 C10 N6 -34.5(3)
N5 C9 C10 C11 149.3(2)
N6 C10 C11 C12 -1.0(4)
C9 C10 C11 C12 175.1(2)
C10 C11 C12 C13 0.4(4)
C11 C12 C13 C14 -0.3(4)
C12 C13 C14 N6 0.9(4)
N5 C15 C16 N7 -33.0(3)
N5 C15 C16 C17 151.9(2)
N7 C16 C17 C18 -3.2(4)
C15 C16 C17 C18 171.7(3)
C16 C17 C18 C19 0.8(5)
C17 C18 C19 C20 1.0(5)
C18 C19 C20 N7 -0.7(4)
C31 C7 N1 N2 0.5(3)
C31 C7 N1 C4 -175.4(2)
C3 C4 N1 N2 -150.4(3)
C5 C4 N1 N2 27.7(3)
C3 C4 N1 C7 25.2(4)
C5 C4 N1 C7 -156.7(3)
C7 N1 N2 N3 0.8(3)
C4 N1 N2 N3 177.0(2)
N1 N2 N3 C31 -1.7(3)
N1 N2 N3 Zn1 -179.97(16)
N6 Zn1 N3 N2 108.3(2)
N7 Zn1 N3 N2 -105.3(2)
N8 Zn1 N3 N2 1.5(2)
N5 Zn1 N3 N2 -176.5(2)
N6 Zn1 N3 C31 -69.93(19)
N7 Zn1 N3 C31 76.55(19)
N8 Zn1 N3 C31 -176.68(18)
N5 Zn1 N3 C31 5.34(17)
N2 N3 C31 C7 2.0(3)
Zn1 N3 C31 C7 -179.41(17)
N2 N3 C31 C8 -170.1(2)
Zn1 N3 C31 C8 8.5(3)
N1 C7 C31 N3 -1.5(3)
N1 C7 C31 C8 169.2(3)
N5 C8 C31 N3 -23.6(3)
N5 C8 C31 C7 166.6(3)
C10 C9 N5 C15 151.9(2)
C10 C9 N5 C8 -80.2(2)
C10 C9 N5 Zn1 38.4(2)
C16 C15 N5 C9 -79.8(2)
C16 C15 N5 C8 151.3(2)
C16 C15 N5 Zn1 32.2(2)
C31 C8 N5 C9 140.4(2)
C31 C8 N5 C15 -91.9(2)
C31 C8 N5 Zn1 25.2(2)
N3 Zn1 N5 C9 -139.20(16)
N6 Zn1 N5 C9 -27.61(15)
N7 Zn1 N5 C9 97.07(15)
N8 Zn1 N5 C9 156(2)
N3 Zn1 N5 C15 103.40(15)
N6 Zn1 N5 C15 -145.01(15)
N7 Zn1 N5 C15 -20.33(15)
N8 Zn1 N5 C15 39(2)
N3 Zn1 N5 C8 -17.57(16)
N6 Zn1 N5 C8 94.03(16)
N7 Zn1 N5 C8 -141.30(16)
N8 Zn1 N5 C8 -82(2)
C13 C14 N6 C10 -1.5(4)
C13 C14 N6 Zn1 174.8(2)
C11 C10 N6 C14 1.5(4)
C9 C10 N6 C14 -174.7(2)
C11 C10 N6 Zn1 -175.07(19)
C9 C10 N6 Zn1 8.7(3)
N3 Zn1 N6 C14 -90.7(2)
N7 Zn1 N6 C14 123.2(2)
N8 Zn1 N6 C14 14.4(2)
N5 Zn1 N6 C14 -165.4(2)
N3 Zn1 N6 C10 85.70(18)
N7 Zn1 N6 C10 -60.32(19)
N8 Zn1 N6 C10 -169.15(17)
N5 Zn1 N6 C10 11.00(17)
C19 C20 N7 C16 -1.5(4)
C19 C20 N7 Zn1 172.1(2)
C17 C16 N7 C20 3.5(4)
C15 C16 N7 C20 -171.6(2)
C17 C16 N7 Zn1 -170.6(2)
C15 C16 N7 Zn1 14.4(3)
N3 Zn1 N7 C20 119.25(19)
N6 Zn1 N7 C20 -98.5(2)
N8 Zn1 N7 C20 12.0(2)
N5 Zn1 N7 C20 -169.9(2)
N3 Zn1 N7 C16 -67.03(19)
N6 Zn1 N7 C16 75.24(19)
N8 Zn1 N7 C16 -174.25(18)
N5 Zn1 N7 C16 3.83(17)
C22 C21 N8 Zn1 -131(30)
N3 Zn1 N8 C21 -36(3)
N6 Zn1 N8 C21 -148(3)
N7 Zn1 N8 C21 87(3)
N5 Zn1 N8 C21 28(5)
C2 C1 O1 C23 1.6(4)
C6 C1 O1 C23 -177.5(3)
